data_7007630
loop_
_publ_author_name
'Melnick, Jonathan G.'
'Parkin, Gerard'

_publ_section_title
;
 Methyl and arylchalcogenolate complexes of cadmium in a sulfur rich
 coordination environment: syntheses and structural characterization of
 the tris(2-mercapto-1-tert-butylimidazolyl)hydroborato cadmium
 complexes [Tm(Bu(t))]CdMe, and [Tm(Bu(t))]CdEAr (E = O, S, Se, Te) and
 analysis of the bonding in chalcogenolate compounds.
;
_journal_issue 35
_journal_name_full 'Dalton transactions (Cambridge, England : 2003)'
_journal_page_first 4207
_journal_page_last 4210
_journal_paper_doi 10.1039/b607916d
_journal_year 2006
_chemical_formula_sum 'C21 H34 B Cd I N6 S3'
_chemical_formula_weight 716.83
_chemical_name_systematic
;
?
;
_space_group_IT_number 14
_symmetry_cell_setting monoclinic
_symmetry_space_group_name_Hall '-P 2yn'
_symmetry_space_group_name_H-M 'P 1 21/n 1'
_atom_sites_solution_hydrogens geom
_atom_sites_solution_primary direct
_atom_sites_solution_secondary difmap
_audit_creation_method SHELXL-97
_cell_angle_alpha 90.00
_cell_angle_beta 90.2860(10)
_cell_angle_gamma 90.00
_cell_formula_units_Z 4
_cell_length_a 10.7361(6)
_cell_length_b 16.8058(9)
_cell_length_c 16.2519(10)
_cell_measurement_reflns_used 5097
_cell_measurement_temperature 243(2)
_cell_measurement_theta_max 27.815
_cell_measurement_theta_min 2.265
_cell_volume 2932.3(3)
_computing_cell_refinement 'Bruker SMART'
_computing_data_collection 'Bruker SMART'
_computing_data_reduction 'Bruker SHELXTL'
_computing_molecular_graphics 'Bruker SHELXTL'
_computing_publication_material 'Bruker SHELXTL'
_computing_structure_refinement 'SHELXL-97 (Sheldrick, 1997)'
_computing_structure_solution 'SHELXS-97 (Sheldrick, 1990)'
_diffrn_ambient_temperature 243(2)
_diffrn_measured_fraction_theta_full 0.915
_diffrn_measured_fraction_theta_max 0.915
_diffrn_measurement_device_type 'CCD area detector'
_diffrn_measurement_method 'phi and omega scans'
_diffrn_radiation_monochromator graphite
_diffrn_radiation_source 'fine-focus sealed tube'
_diffrn_radiation_type MoK\a
_diffrn_radiation_wavelength 0.71073
_diffrn_reflns_av_R_equivalents 0.0202
_diffrn_reflns_av_sigmaI/netI 0.0220
_diffrn_reflns_limit_h_max 14
_diffrn_reflns_limit_h_min -13
_diffrn_reflns_limit_k_max 8
_diffrn_reflns_limit_k_min -22
_diffrn_reflns_limit_l_max 21
_diffrn_reflns_limit_l_min -20
_diffrn_reflns_number 19600
_diffrn_reflns_theta_full 28.31
_diffrn_reflns_theta_max 28.31
_diffrn_reflns_theta_min 1.74
_exptl_absorpt_coefficient_mu 2.032
_exptl_absorpt_correction_T_max 0.5809
_exptl_absorpt_correction_T_min 0.4299
_exptl_absorpt_correction_type empirical
_exptl_absorpt_process_details SADABS
_exptl_crystal_colour COLORLESS
_exptl_crystal_density_diffrn 1.624
_exptl_crystal_density_method 'not measured'
_exptl_crystal_description BLOCK
_exptl_crystal_F_000 1424
_exptl_crystal_size_max 0.50
_exptl_crystal_size_mid 0.30
_exptl_crystal_size_min 0.30
_refine_diff_density_max 1.165
_refine_diff_density_min -1.299
_refine_diff_density_rms 0.060
_refine_ls_extinction_coef 0.00182(12)
_refine_ls_extinction_expression Fc^*^=kFc[1+0.001xFc^2^\l^3^/sin(2\q)]^-1/4^
_refine_ls_extinction_method SHELXL
_refine_ls_goodness_of_fit_ref 1.042
_refine_ls_hydrogen_treatment mixed
_refine_ls_matrix_type full
_refine_ls_number_parameters 303
_refine_ls_number_reflns 6673
_refine_ls_number_restraints 0
_refine_ls_restrained_S_all 1.042
_refine_ls_R_factor_all 0.0385
_refine_ls_R_factor_gt 0.0270
_refine_ls_shift/su_max 0.032
_refine_ls_shift/su_mean 0.003
_refine_ls_structure_factor_coef Fsqd
_refine_ls_weighting_details 'calc w=1/[\s^2^(Fo^2^)+(0.0316P)^2^+1.0453P] where P=(Fo^2^+2Fc^2^)/3'
_refine_ls_weighting_scheme calc
_refine_ls_wR_factor_gt 0.0635
_refine_ls_wR_factor_ref 0.0670
_reflns_number_gt 5377
_reflns_number_total 6673
_reflns_threshold_expression >2sigma(I)
_cod_data_source_file b607916d.txt
_cod_data_source_block cdis10
_cod_depositor_comments
;
The following automatic conversions were performed:
'_symmetry_cell_setting' value 'Monoclinic' changed to 'monoclinic'
according to '/home/saulius/struct/CIF-dictionaries/cif_core.dic'
dictionary named 'cif_core.dic' version 2.4.1 from
2010-06-29.

'_exptl_absorpt_correction_type' value 'EMPIRICAL' changed to
'empirical' according to
'/home/saulius/struct/CIF-dictionaries/cif_core.dic' dictionary named
'cif_core.dic' version 2.4.1 from 2010-06-29.

Automatic conversion script
Id: cif_fix_enum 1527 2010-12-29 10:47:43Z saulius 
;
_cod_original_sg_symbol_H-M P2(1)/n
_cod_database_code 7007630

loop_
_symmetry_equiv_pos_as_xyz
'x, y, z'
'-x+1/2, y+1/2, -z+1/2'
'-x, -y, -z'
'x-1/2, -y-1/2, z-1/2'

loop_
_atom_site_label
_atom_site_type_symbol
_atom_site_fract_x
_atom_site_fract_y
_atom_site_fract_z
_atom_site_U_iso_or_equiv
_atom_site_adp_type
_atom_site_occupancy
_atom_site_symmetry_multiplicity
_atom_site_calc_flag
_atom_site_refinement_flags
_atom_site_disorder_assembly
_atom_site_disorder_group
Cd Cd 0.366405(16) -0.430317(10) 0.256369(12) 0.03972(7) Uani 1 1 d . . .
I I 0.556905(19) -0.325108(12) 0.268991(19) 0.07847(10) Uani 1 1 d . . .
S1 S 0.25279(6) -0.46569(4) 0.38862(4) 0.04055(15) Uani 1 1 d . . .
S2 S 0.18007(6) -0.41081(3) 0.15992(4) 0.03952(15) Uani 1 1 d . . .
S3 S 0.44690(6) -0.56665(4) 0.21275(4) 0.03887(14) Uani 1 1 d . . .
B B 0.1323(3) -0.59840(16) 0.24517(18) 0.0353(6) Uani 1 1 d . . .
H1 H 0.063(2) -0.6459(13) 0.2395(13) 0.027(6) Uiso 1 1 d . . .
N11 N 0.06641(17) -0.53104(11) 0.29383(12) 0.0347(4) Uani 1 1 d . . .
N12 N 0.00504(18) -0.42684(11) 0.36480(12) 0.0353(4) Uani 1 1 d . . .
N21 N 0.16443(18) -0.57429(11) 0.15502(12) 0.0355(4) Uani 1 1 d . . .
N22 N 0.21852(18) -0.52107(11) 0.03688(12) 0.0369(4) Uani 1 1 d . . .
N31 N 0.24698(18) -0.63400(11) 0.29150(12) 0.0356(4) Uani 1 1 d . . .
N32 N 0.42575(19) -0.66056(11) 0.35133(13) 0.0395(5) Uani 1 1 d . . .
C11 C 0.1047(2) -0.47415(13) 0.34708(14) 0.0345(5) Uani 1 1 d . . .
C12 C -0.0592(2) -0.51915(15) 0.27898(16) 0.0416(6) Uani 1 1 d . . .
H12A H -0.1096 -0.5506 0.2444 0.050 Uiso 1 1 calc R . .
C13 C -0.0973(2) -0.45587(16) 0.32156(17) 0.0444(6) Uani 1 1 d . . .
H13A H -0.1784 -0.4348 0.3222 0.053 Uiso 1 1 calc R . .
C14 C 0.0028(2) -0.35376(15) 0.41852(17) 0.0430(6) Uani 1 1 d . . .
C15 C -0.1289(3) -0.32037(17) 0.4191(2) 0.0577(8) Uani 1 1 d . . .
H15A H -0.1849 -0.3591 0.4433 0.087 Uiso 1 1 calc R . .
H15B H -0.1553 -0.3090 0.3632 0.087 Uiso 1 1 calc R . .
H15C H -0.1306 -0.2718 0.4513 0.087 Uiso 1 1 calc R . .
C16 C 0.0391(3) -0.3768(2) 0.50626(18) 0.0583(8) Uani 1 1 d . . .
H16A H -0.0182 -0.4168 0.5265 0.087 Uiso 1 1 calc R . .
H16B H 0.0354 -0.3301 0.5413 0.087 Uiso 1 1 calc R . .
H16C H 0.1231 -0.3980 0.5067 0.087 Uiso 1 1 calc R . .
C17 C 0.0904(3) -0.29194(17) 0.3816(2) 0.0650(9) Uani 1 1 d . . .
H17A H 0.0639 -0.2796 0.3259 0.097 Uiso 1 1 calc R . .
H17B H 0.1745 -0.3130 0.3807 0.097 Uiso 1 1 calc R . .
H17C H 0.0885 -0.2439 0.4147 0.097 Uiso 1 1 calc R . .
C21 C 0.1880(2) -0.50476(13) 0.11647(15) 0.0342(5) Uani 1 1 d . . .
C22 C 0.1795(2) -0.63511(14) 0.09811(16) 0.0417(6) Uani 1 1 d . . .
H22A H 0.1682 -0.6897 0.1084 0.050 Uiso 1 1 calc R . .
C23 C 0.2127(2) -0.60314(15) 0.02653(16) 0.0429(6) Uani 1 1 d . . .
H23A H 0.2292 -0.6311 -0.0223 0.052 Uiso 1 1 calc R . .
C24 C 0.2500(2) -0.46337(16) -0.03055(15) 0.0416(6) Uani 1 1 d . . .
C25 C 0.1358(3) -0.41112(19) -0.04743(19) 0.0566(7) Uani 1 1 d . . .
H25A H 0.0661 -0.4444 -0.0638 0.085 Uiso 1 1 calc R . .
H25B H 0.1544 -0.3738 -0.0912 0.085 Uiso 1 1 calc R . .
H25C H 0.1144 -0.3820 0.0021 0.085 Uiso 1 1 calc R . .
C26 C 0.2823(3) -0.50989(19) -0.10812(17) 0.0564(7) Uani 1 1 d . . .
H26A H 0.2118 -0.5426 -0.1243 0.085 Uiso 1 1 calc R . .
H26B H 0.3538 -0.5437 -0.0973 0.085 Uiso 1 1 calc R . .
H26C H 0.3018 -0.4730 -0.1521 0.085 Uiso 1 1 calc R . .
C27 C 0.3634(3) -0.41353(19) -0.0053(2) 0.0581(8) Uani 1 1 d . . .
H27A H 0.4338 -0.4484 0.0048 0.087 Uiso 1 1 calc R . .
H27B H 0.3445 -0.3841 0.0445 0.087 Uiso 1 1 calc R . .
H27C H 0.3836 -0.3766 -0.0490 0.087 Uiso 1 1 calc R . .
C31 C 0.3711(2) -0.62079(13) 0.28745(15) 0.0338(5) Uani 1 1 d . . .
C32 C 0.2247(3) -0.68484(15) 0.35625(17) 0.0458(6) Uani 1 1 d . . .
H32A H 0.1466 -0.7049 0.3718 0.055 Uiso 1 1 calc R . .
C33 C 0.3332(3) -0.70070(16) 0.39316(18) 0.0494(7) Uani 1 1 d . . .
H33A H 0.3446 -0.7334 0.4395 0.059 Uiso 1 1 calc R . .
C34 C 0.5611(3) -0.65897(17) 0.37669(18) 0.0505(7) Uani 1 1 d . . .
C35 C 0.5759(3) -0.7070(2) 0.4561(2) 0.0797(11) Uani 1 1 d . . .
H35A H 0.5304 -0.6812 0.5000 0.120 Uiso 1 1 calc R . .
H35B H 0.6634 -0.7102 0.4709 0.120 Uiso 1 1 calc R . .
H35C H 0.5432 -0.7603 0.4478 0.120 Uiso 1 1 calc R . .
C36 C 0.5991(3) -0.57291(19) 0.3943(2) 0.0684(9) Uani 1 1 d . . .
H36A H 0.5504 -0.5525 0.4398 0.103 Uiso 1 1 calc R . .
H36B H 0.5839 -0.5406 0.3458 0.103 Uiso 1 1 calc R . .
H36C H 0.6869 -0.5710 0.4085 0.103 Uiso 1 1 calc R . .
C37 C 0.6395(3) -0.6966(2) 0.3091(2) 0.0789(11) Uani 1 1 d . . .
H37A H 0.6144 -0.7515 0.3014 0.118 Uiso 1 1 calc R . .
H37B H 0.7267 -0.6945 0.3246 0.118 Uiso 1 1 calc R . .
H37C H 0.6271 -0.6675 0.2581 0.118 Uiso 1 1 calc R . .

loop_
_atom_site_aniso_label
_atom_site_aniso_U_11
_atom_site_aniso_U_22
_atom_site_aniso_U_33
_atom_site_aniso_U_23
_atom_site_aniso_U_13
_atom_site_aniso_U_12
Cd 0.03496(10) 0.03773(10) 0.04645(12) -0.00218(8) -0.00161(8) -0.00523(7)
I 0.04130(12) 0.04370(11) 0.1503(3) -0.00303(12) -0.00940(13) -0.00988(8)
S1 0.0299(3) 0.0536(4) 0.0381(3) -0.0055(3) -0.0059(3) -0.0009(3)
S2 0.0467(4) 0.0309(3) 0.0409(4) -0.0021(2) -0.0056(3) 0.0027(2)
S3 0.0364(3) 0.0401(3) 0.0402(3) 0.0029(3) 0.0049(3) 0.0006(2)
B 0.0330(14) 0.0333(12) 0.0397(16) 0.0007(11) -0.0022(11) -0.0037(11)
N11 0.0292(10) 0.0401(10) 0.0348(11) 0.0014(8) -0.0031(8) -0.0024(8)
N12 0.0298(10) 0.0390(10) 0.0371(11) 0.0016(9) -0.0013(8) -0.0001(8)
N21 0.0375(11) 0.0328(9) 0.0360(11) -0.0037(8) -0.0081(8) 0.0007(8)
N22 0.0359(11) 0.0391(10) 0.0355(11) -0.0019(8) -0.0050(9) 0.0022(8)
N31 0.0360(11) 0.0340(10) 0.0368(11) 0.0048(8) 0.0007(9) 0.0001(8)
N32 0.0380(11) 0.0374(10) 0.0430(12) 0.0056(9) -0.0025(9) 0.0058(8)
C11 0.0318(12) 0.0382(12) 0.0333(13) 0.0049(10) -0.0014(10) -0.0030(9)
C12 0.0284(12) 0.0503(14) 0.0460(15) -0.0022(12) -0.0076(11) -0.0041(10)
C13 0.0292(12) 0.0521(14) 0.0518(16) -0.0022(12) -0.0050(11) 0.0007(11)
C14 0.0410(14) 0.0402(13) 0.0477(16) -0.0051(11) 0.0005(12) 0.0022(11)
C15 0.0506(17) 0.0542(16) 0.068(2) -0.0091(14) 0.0035(15) 0.0119(13)
C16 0.0611(19) 0.0699(19) 0.0439(17) -0.0136(14) -0.0020(14) 0.0083(15)
C17 0.060(2) 0.0424(15) 0.092(3) 0.0004(15) 0.0079(17) -0.0083(14)
C21 0.0314(12) 0.0329(11) 0.0382(13) -0.0019(10) -0.0070(10) 0.0012(9)
C22 0.0441(14) 0.0341(12) 0.0467(16) -0.0084(11) -0.0065(12) 0.0023(10)
C23 0.0445(14) 0.0441(13) 0.0401(15) -0.0127(11) -0.0037(11) 0.0046(11)
C24 0.0359(13) 0.0526(14) 0.0362(14) 0.0040(11) -0.0031(11) 0.0014(11)
C25 0.0544(18) 0.0696(18) 0.0458(17) 0.0141(14) -0.0083(13) 0.0136(14)
C26 0.0522(17) 0.075(2) 0.0425(16) -0.0021(14) 0.0026(13) -0.0031(15)
C27 0.0449(16) 0.0658(18) 0.064(2) 0.0044(15) 0.0004(14) -0.0092(14)
C31 0.0380(13) 0.0296(10) 0.0336(12) -0.0013(9) -0.0004(10) 0.0029(9)
C32 0.0448(15) 0.0425(13) 0.0502(16) 0.0130(12) 0.0051(12) -0.0014(11)
C33 0.0522(16) 0.0452(14) 0.0507(16) 0.0184(12) 0.0023(13) 0.0059(12)
C34 0.0398(15) 0.0554(16) 0.0563(18) 0.0075(13) -0.0106(13) 0.0090(12)
C35 0.064(2) 0.090(2) 0.085(3) 0.035(2) -0.0275(19) 0.0077(19)
C36 0.062(2) 0.067(2) 0.077(2) 0.0030(17) -0.0279(17) -0.0058(16)
C37 0.0528(19) 0.094(3) 0.090(3) -0.009(2) -0.0025(18) 0.0346(19)

loop_
_atom_type_symbol
_atom_type_description
_atom_type_scat_dispersion_real
_atom_type_scat_dispersion_imag
_atom_type_scat_source
C C 0.0033 0.0016 'International Tables Vol C Tables 4.2.6.8 and 6.1.1.4'
H H 0.0000 0.0000 'International Tables Vol C Tables 4.2.6.8 and 6.1.1.4'
B B 0.0013 0.0007 'International Tables Vol C Tables 4.2.6.8 and 6.1.1.4'
N N 0.0061 0.0033 'International Tables Vol C Tables 4.2.6.8 and 6.1.1.4'
S S 0.1246 0.1234 'International Tables Vol C Tables 4.2.6.8 and 6.1.1.4'
Cd Cd -0.8075 1.2024 'International Tables Vol C Tables 4.2.6.8 and 6.1.1.4'
I I -0.4742 1.8119 'International Tables Vol C Tables 4.2.6.8 and 6.1.1.4'

loop_
_geom_angle_atom_site_label_1
_geom_angle_atom_site_label_2
_geom_angle_atom_site_label_3
_geom_angle
_geom_angle_site_symmetry_1
_geom_angle_site_symmetry_3
_geom_angle_publ_flag
S1 Cd S3 100.91(2) . . ?
S1 Cd S2 99.83(2) . . ?
S3 Cd S2 102.12(2) . . ?
S1 Cd I 116.920(17) . . ?
S3 Cd I 110.513(16) . . ?
S2 Cd I 123.409(16) . . ?
C11 S1 Cd 97.63(8) . . ?
C21 S2 Cd 95.34(8) . . ?
C31 S3 Cd 96.69(8) . . ?
N11 B N21 113.09(19) . . ?
N11 B N31 113.2(2) . . ?
N21 B N31 112.0(2) . . ?
C11 N11 C12 107.6(2) . . ?
C11 N11 B 134.7(2) . . ?
C12 N11 B 117.54(19) . . ?
C11 N12 C13 107.9(2) . . ?
C11 N12 C14 127.7(2) . . ?
C13 N12 C14 124.4(2) . . ?
C21 N21 C22 107.8(2) . . ?
C21 N21 B 134.7(2) . . ?
C22 N21 B 117.5(2) . . ?
C21 N22 C23 107.6(2) . . ?
C21 N22 C24 128.2(2) . . ?
C23 N22 C24 124.2(2) . . ?
C31 N31 C32 108.3(2) . . ?
C31 N31 B 133.6(2) . . ?
C32 N31 B 117.9(2) . . ?
C31 N32 C33 107.8(2) . . ?
C31 N32 C34 127.5(2) . . ?
C33 N32 C34 124.6(2) . . ?
N11 C11 N12 108.1(2) . . ?
N11 C11 S1 125.73(18) . . ?
N12 C11 S1 126.14(18) . . ?
C13 C12 N11 109.0(2) . . ?
C12 C13 N12 107.4(2) . . ?
N12 C14 C15 108.8(2) . . ?
N12 C14 C16 109.3(2) . . ?
C15 C14 C16 108.7(2) . . ?
N12 C14 C17 108.4(2) . . ?
C15 C14 C17 109.0(2) . . ?
C16 C14 C17 112.7(2) . . ?
N21 C21 N22 108.21(19) . . ?
N21 C21 S2 126.16(18) . . ?
N22 C21 S2 125.63(18) . . ?
C23 C22 N21 108.5(2) . . ?
C22 C23 N22 107.9(2) . . ?
N22 C24 C26 109.0(2) . . ?
N22 C24 C27 109.8(2) . . ?
C26 C24 C27 108.6(2) . . ?
N22 C24 C25 108.5(2) . . ?
C26 C24 C25 109.3(2) . . ?
C27 C24 C25 111.7(2) . . ?
N31 C31 N32 107.6(2) . . ?
N31 C31 S3 126.11(18) . . ?
N32 C31 S3 126.24(18) . . ?
C33 C32 N31 108.3(2) . . ?
C32 C33 N32 108.0(2) . . ?
N32 C34 C37 109.3(2) . . ?
N32 C34 C36 108.9(2) . . ?
C37 C34 C36 112.3(3) . . ?
N32 C34 C35 108.5(2) . . ?
C37 C34 C35 109.5(3) . . ?
C36 C34 C35 108.4(3) . . ?

loop_
_geom_bond_atom_site_label_1
_geom_bond_atom_site_label_2
_geom_bond_distance
_geom_bond_site_symmetry_2
_geom_bond_publ_flag
Cd S1 2.5470(7) . ?
Cd S3 2.5506(6) . ?
Cd S2 2.5564(7) . ?
Cd I 2.7105(3) . ?
S1 C11 1.730(2) . ?
S2 C21 1.732(2) . ?
S3 C31 1.725(2) . ?
B N11 1.553(3) . ?
B N21 1.560(3) . ?
B N31 1.559(3) . ?
N11 C11 1.352(3) . ?
N11 C12 1.383(3) . ?
N12 C11 1.365(3) . ?
N12 C13 1.389(3) . ?
N12 C14 1.507(3) . ?
N21 C21 1.350(3) . ?
N21 C22 1.388(3) . ?
N22 C21 1.364(3) . ?
N22 C23 1.391(3) . ?
N22 C24 1.503(3) . ?
N31 C31 1.353(3) . ?
N31 C32 1.377(3) . ?
N32 C31 1.365(3) . ?
N32 C33 1.383(3) . ?
N32 C34 1.509(3) . ?
C12 C13 1.334(4) . ?
C14 C15 1.522(4) . ?
C14 C16 1.526(4) . ?
C14 C17 1.526(4) . ?
C22 C23 1.332(4) . ?
C24 C26 1.525(4) . ?
C24 C27 1.532(4) . ?
C24 C25 1.532(4) . ?
C32 C33 1.334(4) . ?
C34 C37 1.524(4) . ?
C34 C36 1.529(4) . ?
C34 C35 1.530(4) . ?
